data_4118230
loop_
_publ_author_name
'Julia Kozhukh'
'Stephen J. Lippard'

_publ_contact_author_address
;Department of Chemisry
Massachusetts Institute of Technology
Cambridge, MA 02139
;
_publ_contact_author_email lippard@mit.edu
_publ_contact_author_name 'Stephen J. Lippard'
_publ_contact_author_phone 617-253-1892
_publ_section_title
;
 Influence of Tetraazamacrocyclic Ligands on the Nitric Oxide Reactivity
 of their Cobalt(II) Complexes
;
_journal_name_full 'Journal of the American Chemical Society'
_journal_page_first 11120
_journal_page_last 11123
_journal_paper_doi 10.1021/ja305011g
_journal_volume 134
_journal_year 2012
_chemical_formula_sum 'C78 H102 Co3 N13 O2'
_chemical_formula_weight 1430.52
_chemical_name_systematic
; 
 ? 
;
_space_group_IT_number 41
_symmetry_cell_setting orthorhombic
_symmetry_space_group_name_Hall 'A 2 -2ab'
_symmetry_space_group_name_H-M 'A e a 2'
_atom_sites_solution_hydrogens geom
_atom_sites_solution_primary direct
_atom_sites_solution_secondary difmap
_audit_creation_method SHELXL-97
_cell_angle_alpha 90.00
_cell_angle_beta 90.00
_cell_angle_gamma 90.00
_cell_formula_units_Z 4
_cell_length_a 29.641(5)
_cell_length_b 22.626(4)
_cell_length_c 10.566(2)
_cell_measurement_reflns_used 9885
_cell_measurement_temperature 100(2)
_cell_measurement_theta_max 25.80
_cell_measurement_theta_min 2.24
_cell_volume 7086(2)
_computing_cell_refinement 'Bruker SMART'
_computing_data_collection 'Bruker SMART'
_computing_data_reduction 'Bruker SAINT'
_computing_molecular_graphics 'Bruker SHELXTL'
_computing_publication_material 'Bruker SHELXTL'
_computing_structure_refinement 'SHELXL-97 (Sheldrick, 2008)'
_computing_structure_solution 'SHELXS-97 (Sheldrick, 2008)'
_diffrn_ambient_temperature 100(2)
_diffrn_measured_fraction_theta_full 1.000
_diffrn_measured_fraction_theta_max 1.000
_diffrn_measurement_device_type 'CCD area detector'
_diffrn_measurement_method 'phi and omega scans'
_diffrn_radiation_monochromator graphite
_diffrn_radiation_source 'fine-focus sealed tube'
_diffrn_radiation_type MoK\a
_diffrn_radiation_wavelength 0.71073
_diffrn_reflns_av_R_equivalents 0.0605
_diffrn_reflns_av_sigmaI/netI 0.0357
_diffrn_reflns_limit_h_max 37
_diffrn_reflns_limit_h_min -37
_diffrn_reflns_limit_k_max 28
_diffrn_reflns_limit_k_min -28
_diffrn_reflns_limit_l_max 13
_diffrn_reflns_limit_l_min -13
_diffrn_reflns_number 60694
_diffrn_reflns_theta_full 26.37
_diffrn_reflns_theta_max 26.37
_diffrn_reflns_theta_min 1.37
_exptl_absorpt_coefficient_mu 0.751
_exptl_absorpt_correction_T_max 0.8643
_exptl_absorpt_correction_T_min 0.7531
_exptl_absorpt_correction_type multi-scan
_exptl_absorpt_process_details 'Blessing, 1995'
_exptl_crystal_colour brown
_exptl_crystal_density_diffrn 1.341
_exptl_crystal_description block
_exptl_crystal_F_000 3032
_exptl_crystal_size_max 0.40
_exptl_crystal_size_mid 0.25
_exptl_crystal_size_min 0.20
_refine_diff_density_max 0.345
_refine_diff_density_min -0.254
_refine_diff_density_rms 0.069
_refine_ls_abs_structure_details 'Flack H D (1983), Acta Cryst. A39, 876-881'
_refine_ls_abs_structure_Flack -0.005(10)
_refine_ls_extinction_method none
_refine_ls_goodness_of_fit_ref 1.117
_refine_ls_hydrogen_treatment constr
_refine_ls_matrix_type full
_refine_ls_number_parameters 435
_refine_ls_number_reflns 7275
_refine_ls_number_restraints 1
_refine_ls_restrained_S_all 1.117
_refine_ls_R_factor_all 0.0375
_refine_ls_R_factor_gt 0.0303
_refine_ls_shift/su_max 0.001
_refine_ls_shift/su_mean 0.000
_refine_ls_structure_factor_coef Fsqd
_refine_ls_weighting_details 'calc w=1/[\s^2^(Fo^2^)+(0.0441P)^2^+0.0000P] where P=(Fo^2^+2Fc^2^)/3'
_refine_ls_weighting_scheme calc
_refine_ls_wR_factor_gt 0.0712
_refine_ls_wR_factor_ref 0.0808
_reflns_number_gt 6619
_reflns_number_total 7275
_reflns_threshold_expression >2sigma(I)
_cod_data_source_file ja305011g_si_002_2.cif
_cod_data_source_block jk68
_cod_depositor_comments
;

2021-08-29
Space group name changed to comply with IUCR recomendations
                 miguel
;
_cod_original_sg_symbol_H-M 'A b a 2'
_cod_database_code 4118230

loop_
_symmetry_equiv_pos_as_xyz
'x, y, z'
'-x, -y, z'
'x+1/2, -y+1/2, z'
'-x+1/2, y+1/2, z'
'x, y+1/2, z+1/2'
'-x, -y+1/2, z+1/2'
'x+1/2, -y+1, z+1/2'
'-x+1/2, y+1, z+1/2'

loop_
_atom_site_label
_atom_site_type_symbol
_atom_site_fract_x
_atom_site_fract_y
_atom_site_fract_z
_atom_site_U_iso_or_equiv
_atom_site_adp_type
_atom_site_occupancy
_atom_site_symmetry_multiplicity
_atom_site_calc_flag
_atom_site_refinement_flags
Co1 Co 0.344510(10) 0.242053(12) 0.64498(4) 0.02280(8) Uani 1 1 d .
N1 N 0.35606(7) 0.30493(9) 0.5204(2) 0.0243(4) Uani 1 1 d .
C21 C 0.35884(8) 0.11846(9) 0.6509(3) 0.0240(5) Uani 1 1 d .
C13 C 0.22008(7) 0.22067(10) 0.6472(3) 0.0257(5) Uani 1 1 d .
H13A H 0.2392 0.2349 0.5766 0.031 Uiso 1 1 calc R
H13B H 0.1893 0.2145 0.6136 0.031 Uiso 1 1 calc R
C23 C 0.37951(10) 0.00801(11) 0.6571(3) 0.0364(6) Uani 1 1 d .
H23 H 0.3697 -0.0282 0.6209 0.044 Uiso 1 1 calc R
C6 C 0.26193(8) 0.39226(9) 0.6539(3) 0.0268(5) Uani 1 1 d .
H6 H 0.2448 0.3853 0.7283 0.032 Uiso 1 1 calc R
N4 N 0.39116(7) 0.20268(9) 0.7482(2) 0.0303(5) Uani 1 1 d .
N3 N 0.33203(7) 0.15914(8) 0.59961(18) 0.0212(4) Uani 1 1 d .
C7 C 0.29420(7) 0.34768(9) 0.6279(2) 0.0204(5) Uani 1 1 d .
C12 C 0.21831(8) 0.26819(10) 0.7487(3) 0.0247(5) Uani 1 1 d .
H12A H 0.2000 0.2535 0.8204 0.030 Uiso 1 1 calc R
H12B H 0.2029 0.3034 0.7136 0.030 Uiso 1 1 calc R
C27 C 0.39368(9) 0.14423(11) 0.7372(2) 0.0293(6) Uani 1 1 d .
N2 N 0.29730(6) 0.29880(9) 0.69731(18) 0.0226(4) Uani 1 1 d .
C3 C 0.30636(9) 0.44968(11) 0.4201(2) 0.0301(6) Uani 1 1 d .
H3 H 0.3160 0.4742 0.3522 0.036 Uiso 1 1 calc R
C22 C 0.35449(8) 0.05706(10) 0.6230(2) 0.0276(6) Uani 1 1 d .
H22 H 0.3294 0.0480 0.5707 0.033 Uiso 1 1 calc R
C2 C 0.33177(8) 0.39969(11) 0.4383(2) 0.0271(5) Uani 1 1 d .
H2 H 0.3566 0.3965 0.3820 0.033 Uiso 1 1 calc R
C25 C 0.43648(11) 0.04982(15) 0.7999(3) 0.0485(8) Uani 1 1 d .
H25 H 0.4614 0.0388 0.8514 0.058 Uiso 1 1 calc R
C24 C 0.41657(12) 0.00369(13) 0.7356(3) 0.0443(8) Uani 1 1 d .
H24 H 0.4295 -0.0344 0.7462 0.053 Uiso 1 1 calc R
C4 C 0.26880(10) 0.47009(11) 0.4855(3) 0.0347(6) Uani 1 1 d .
H4 H 0.2545 0.5048 0.4545 0.042 Uiso 1 1 calc R
C16 C 0.29480(8) 0.14175(11) 0.5163(2) 0.0239(5) Uani 1 1 d .
H16A H 0.3054 0.1101 0.4588 0.029 Uiso 1 1 calc R
H16B H 0.2861 0.1761 0.4636 0.029 Uiso 1 1 calc R
C26 C 0.42622(10) 0.11006(13) 0.8021(3) 0.0393(7) Uani 1 1 d .
H26 H 0.4447 0.1324 0.8580 0.047 Uiso 1 1 calc R
C15 C 0.25339(9) 0.11984(10) 0.5882(2) 0.0282(5) Uani 1 1 d .
H15A H 0.2282 0.1148 0.5277 0.034 Uiso 1 1 calc R
H15B H 0.2602 0.0807 0.6252 0.034 Uiso 1 1 calc R
C14 C 0.23853(8) 0.16148(11) 0.6934(2) 0.0262(5) Uani 1 1 d .
H14A H 0.2646 0.1690 0.7497 0.031 Uiso 1 1 calc R
H14B H 0.2150 0.1416 0.7443 0.031 Uiso 1 1 calc R
C1 C 0.32836(8) 0.35172(10) 0.5244(2) 0.0220(5) Uani 1 1 d .
C11 C 0.26452(8) 0.28682(11) 0.7985(2) 0.0243(5) Uani 1 1 d .
H11A H 0.2610 0.3228 0.8508 0.029 Uiso 1 1 calc R
H11B H 0.2765 0.2551 0.8536 0.029 Uiso 1 1 calc R
C5 C 0.25059(10) 0.44393(10) 0.5920(3) 0.0324(6) Uani 1 1 d .
H5 H 0.2262 0.4650 0.6288 0.039 Uiso 1 1 calc R
Co2 Co 0.5000 0.0000 0.25504(4) 0.01863(10) Uani 1 2 d S
N5 N 0.50102(6) -0.05963(9) 0.37911(18) 0.0209(4) Uani 1 1 d .
C41 C 0.46119(8) -0.08160(10) 0.4150(2) 0.0240(5) Uani 1 1 d .
C46 C 0.37770(8) -0.07829(12) 0.3466(3) 0.0346(6) Uani 1 1 d .
H46 H 0.3580 -0.0616 0.2853 0.042 Uiso 1 1 calc R
N6 N 0.43650(6) -0.01776(8) 0.2558(2) 0.0224(4) Uani 1 1 d .
C45 C 0.35732(10) -0.11730(13) 0.4283(3) 0.0440(8) Uani 1 1 d .
H45 H 0.3260 -0.1229 0.4138 0.053 Uiso 1 1 calc R
C53 C 0.38244(9) 0.11801(12) 0.2119(3) 0.0397(7) Uani 1 1 d .
H53A H 0.3596 0.1425 0.2556 0.048 Uiso 1 1 calc R
H53B H 0.3793 0.1257 0.1200 0.048 Uiso 1 1 calc R
C51 C 0.40321(8) 0.00924(12) 0.1704(2) 0.0318(6) Uani 1 1 d .
H51A H 0.3851 -0.0226 0.1309 0.038 Uiso 1 1 calc R
H51B H 0.4195 0.0301 0.1019 0.038 Uiso 1 1 calc R
C43 C 0.41969(11) -0.15100(12) 0.5663(3) 0.0414(7) Uani 1 1 d .
H43 H 0.4258 -0.1753 0.6377 0.050 Uiso 1 1 calc R
C47 C 0.42338(8) -0.05843(11) 0.3377(2) 0.0253(5) Uani 1 1 d .
C54 C 0.42921(8) 0.13949(11) 0.2532(3) 0.0321(6) Uani 1 1 d .
H54A H 0.4522 0.1157 0.2081 0.039 Uiso 1 1 calc R
H54B H 0.4328 0.1810 0.2254 0.039 Uiso 1 1 calc R
C52 C 0.37083(8) 0.05333(12) 0.2355(3) 0.0368(7) Uani 1 1 d .
H52A H 0.3398 0.0458 0.2049 0.044 Uiso 1 1 calc R
H52B H 0.3712 0.0459 0.3278 0.044 Uiso 1 1 calc R
C42 C 0.45677(10) -0.12245(11) 0.5164(3) 0.0333(6) Uani 1 1 d .
H42 H 0.4844 -0.1318 0.5573 0.040 Uiso 1 1 calc R
C44 C 0.37465(11) -0.14982(13) 0.5284(3) 0.0481(9) Uani 1 1 d .
H44 H 0.3540 -0.1734 0.5752 0.058 Uiso 1 1 calc R
C36 C 0.39389(8) 0.30408(11) 0.4313(3) 0.0321(6) Uani 1 1 d .
H36A H 0.3836 0.3194 0.3484 0.039 Uiso 1 1 calc R
H36B H 0.4040 0.2628 0.4189 0.039 Uiso 1 1 calc R
C55 C 0.43919(9) 0.13641(11) 0.3948(2) 0.0294(6) Uani 1 1 d .
H55A H 0.4111 0.1457 0.4413 0.035 Uiso 1 1 calc R
H55B H 0.4614 0.1676 0.4155 0.035 Uiso 1 1 calc R
C34 C 0.44841(9) 0.32600(12) 0.6126(3) 0.0439(8) Uani 1 1 d .
H34A H 0.4220 0.3298 0.6694 0.053 Uiso 1 1 calc R
H34B H 0.4713 0.3551 0.6406 0.053 Uiso 1 1 calc R
C33 C 0.46816(9) 0.26377(12) 0.6276(4) 0.0431(8) Uani 1 1 d .
H33A H 0.4497 0.2359 0.5774 0.052 Uiso 1 1 calc R
H33B H 0.4990 0.2635 0.5918 0.052 Uiso 1 1 calc R
C32 C 0.47027(10) 0.24193(13) 0.7621(4) 0.0488(8) Uani 1 1 d .
H32A H 0.4886 0.2699 0.8126 0.059 Uiso 1 1 calc R
H32B H 0.4859 0.2033 0.7633 0.059 Uiso 1 1 calc R
C31 C 0.42399(10) 0.23484(14) 0.8256(3) 0.0442(8) Uani 1 1 d .
H31A H 0.4280 0.2137 0.9068 0.053 Uiso 1 1 calc R
H31B H 0.4118 0.2745 0.8449 0.053 Uiso 1 1 calc R
C35 C 0.43378(9) 0.34150(12) 0.4784(3) 0.0420(8) Uani 1 1 d .
H35A H 0.4597 0.3358 0.4205 0.050 Uiso 1 1 calc R
H35B H 0.4252 0.3838 0.4755 0.050 Uiso 1 1 calc R
C56 C 0.45734(8) 0.07738(10) 0.4438(2) 0.0247(5) Uani 1 1 d .
H56A H 0.4633 0.0807 0.5357 0.030 Uiso 1 1 calc R
H56B H 0.4342 0.0464 0.4313 0.030 Uiso 1 1 calc R
O1 O 0.50292(6) -0.04617(8) 0.09353(16) 0.0310(4) Uani 1 1 d .
N7 N 0.5000 0.0000 0.0248(3) 0.0366(8) Uani 1 2 d S

loop_
_atom_site_aniso_label
_atom_site_aniso_U_11
_atom_site_aniso_U_22
_atom_site_aniso_U_33
_atom_site_aniso_U_23
_atom_site_aniso_U_13
_atom_site_aniso_U_12
Co1 0.01847(15) 0.02155(15) 0.02838(15) -0.00470(17) -0.00130(15) 0.00191(12)
N1 0.0182(10) 0.0231(11) 0.0317(11) -0.0072(9) 0.0037(8) -0.0016(8)
C21 0.0287(12) 0.0273(12) 0.0161(10) 0.0004(11) 0.0049(12) 0.0033(9)
C13 0.0192(11) 0.0333(12) 0.0246(11) 0.0047(13) -0.0009(12) -0.0061(9)
C23 0.0492(17) 0.0278(13) 0.0322(14) 0.0067(13) 0.0175(14) 0.0064(11)
C6 0.0250(12) 0.0246(11) 0.0308(13) -0.0032(12) 0.0045(12) 0.0012(9)
N4 0.0262(10) 0.0344(12) 0.0302(11) -0.0126(10) -0.0074(10) 0.0086(9)
N3 0.0239(10) 0.0216(10) 0.0183(9) -0.0013(8) 0.0008(8) 0.0019(8)
C7 0.0178(11) 0.0190(11) 0.0245(12) -0.0039(9) -0.0019(10) -0.0009(8)
C12 0.0185(11) 0.0278(13) 0.0276(12) 0.0033(12) 0.0027(11) 0.0010(10)
C27 0.0313(13) 0.0358(14) 0.0208(12) -0.0040(11) -0.0004(11) 0.0100(11)
N2 0.0161(10) 0.0265(11) 0.0252(9) -0.0048(8) 0.0000(8) -0.0018(8)
C3 0.0345(14) 0.0274(13) 0.0283(12) 0.0011(11) 0.0035(11) -0.0047(11)
C22 0.0334(13) 0.0245(12) 0.0250(14) 0.0020(10) 0.0083(11) 0.0014(10)
C2 0.0238(12) 0.0275(13) 0.0300(13) -0.0070(11) 0.0063(11) -0.0064(10)
C25 0.059(2) 0.063(2) 0.0238(13) 0.0103(15) 0.0002(14) 0.0318(17)
C24 0.063(2) 0.0356(16) 0.0341(16) 0.0115(13) 0.0137(15) 0.0207(15)
C4 0.0431(17) 0.0216(13) 0.0392(15) 0.0028(11) 0.0018(13) 0.0063(12)
C16 0.0295(14) 0.0222(12) 0.0200(11) -0.0030(9) -0.0021(10) -0.0007(10)
C26 0.0441(17) 0.0494(18) 0.0245(13) -0.0058(13) -0.0058(12) 0.0196(14)
C15 0.0308(14) 0.0264(13) 0.0273(12) -0.0017(11) -0.0016(11) -0.0061(11)
C14 0.0257(13) 0.0282(13) 0.0247(12) 0.0007(10) 0.0025(10) -0.0057(11)
C1 0.0173(11) 0.0209(12) 0.0277(12) -0.0054(10) 0.0006(10) -0.0029(9)
C11 0.0252(13) 0.0258(13) 0.0218(11) -0.0003(10) 0.0012(10) 0.0022(10)
C5 0.0342(14) 0.0228(13) 0.0403(15) -0.0012(11) 0.0092(12) 0.0082(11)
Co2 0.0151(2) 0.0253(2) 0.01546(18) 0.000 0.000 0.00142(18)
N5 0.0207(10) 0.0216(11) 0.0206(10) -0.0021(8) -0.0009(8) -0.0020(8)
C41 0.0248(13) 0.0221(12) 0.0250(12) -0.0069(10) 0.0049(10) -0.0043(10)
C46 0.0219(13) 0.0345(15) 0.0475(16) -0.0190(13) 0.0052(12) -0.0073(11)
N6 0.0164(9) 0.0287(10) 0.0222(9) -0.0087(10) -0.0014(9) 0.0014(8)
C45 0.0274(15) 0.0383(16) 0.066(2) -0.0267(16) 0.0191(15) -0.0156(13)
C53 0.0235(14) 0.0437(17) 0.0519(18) 0.0027(14) -0.0015(13) 0.0124(13)
C51 0.0190(12) 0.0440(15) 0.0324(15) -0.0067(11) -0.0048(10) 0.0048(11)
C43 0.054(2) 0.0287(15) 0.0413(17) -0.0015(13) 0.0257(15) -0.0076(13)
C47 0.0224(12) 0.0241(12) 0.0294(13) -0.0139(11) 0.0052(10) -0.0036(10)
C54 0.0257(13) 0.0296(13) 0.0410(14) 0.0019(13) 0.0037(13) 0.0046(10)
C52 0.0152(12) 0.0449(17) 0.0504(18) -0.0083(14) -0.0033(12) 0.0049(11)
C42 0.0404(16) 0.0261(13) 0.0336(14) -0.0015(11) 0.0106(12) -0.0058(12)
C44 0.046(2) 0.0333(16) 0.065(2) -0.0147(16) 0.0339(17) -0.0157(14)
C36 0.0204(12) 0.0323(14) 0.0437(15) -0.0082(12) 0.0100(12) -0.0018(11)
C55 0.0271(14) 0.0257(13) 0.0356(15) -0.0049(11) 0.0092(11) 0.0000(11)
C34 0.0222(13) 0.0339(15) 0.075(2) -0.0270(15) -0.0056(14) -0.0012(11)
C33 0.0201(12) 0.0375(14) 0.072(2) -0.0264(17) -0.0093(15) 0.0031(10)
C32 0.0284(15) 0.0512(18) 0.067(2) -0.0307(18) -0.0218(15) 0.0078(13)
C31 0.0357(16) 0.0521(18) 0.0448(17) -0.0282(15) -0.0180(14) 0.0117(14)
C35 0.0202(14) 0.0315(15) 0.074(2) -0.0146(15) 0.0130(14) -0.0030(11)
C56 0.0257(13) 0.0256(13) 0.0227(12) -0.0061(10) 0.0058(10) -0.0055(10)
O1 0.0273(10) 0.0425(11) 0.0232(9) -0.0065(8) -0.0036(7) 0.0101(8)
N7 0.0315(19) 0.061(2) 0.0178(14) 0.000 0.000 0.0191(17)

loop_
_atom_type_symbol
_atom_type_description
_atom_type_scat_dispersion_real
_atom_type_scat_dispersion_imag
_atom_type_scat_source
C C 0.0033 0.0016 'International Tables Vol C Tables 4.2.6.8 and 6.1.1.4'
H H 0.0000 0.0000 'International Tables Vol C Tables 4.2.6.8 and 6.1.1.4'
N N 0.0061 0.0033 'International Tables Vol C Tables 4.2.6.8 and 6.1.1.4'
O O 0.0106 0.0060 'International Tables Vol C Tables 4.2.6.8 and 6.1.1.4'
Co Co 0.3494 0.9721 'International Tables Vol C Tables 4.2.6.8 and 6.1.1.4'

loop_
_geom_angle_atom_site_label_1
_geom_angle_atom_site_label_2
_geom_angle_atom_site_label_3
_geom_angle
_geom_angle_site_symmetry_1
_geom_angle_site_symmetry_3
N1 Co1 N3 123.91(8) . .
N1 Co1 N4 125.03(9) . .
N3 Co1 N4 80.57(8) . .
N1 Co1 N2 80.84(8) . .
N3 Co1 N2 123.58(8) . .
N4 Co1 N2 129.36(9) . .
C1 N1 C36 120.0(2) . .
C1 N1 Co1 116.30(16) . .
C36 N1 Co1 123.63(16) . .
N3 C21 C22 122.4(2) . .
N3 C21 C27 113.0(2) . .
C22 C21 C27 124.6(2) . .
C12 C13 C14 114.1(2) . .
C24 C23 C22 129.8(3) . .
C5 C6 C7 132.5(2) . .
C27 N4 C31 120.4(2) . .
C27 N4 Co1 116.12(17) . .
C31 N4 Co1 123.35(18) . .
C21 N3 C16 120.6(2) . .
C21 N3 Co1 116.56(16) . .
C16 N3 Co1 122.87(15) . .
N2 C7 C6 122.1(2) . .
N2 C7 C1 114.06(19) . .
C6 C7 C1 123.8(2) . .
C13 C12 C11 114.06(19) . .
N4 C27 C26 122.7(2) . .
N4 C27 C21 113.7(2) . .
C26 C27 C21 123.6(2) . .
C7 N2 C11 120.56(19) . .
C7 N2 Co1 115.76(15) . .
C11 N2 Co1 123.45(16) . .
C2 C3 C4 130.1(3) . .
C23 C22 C21 132.8(3) . .
C3 C2 C1 132.9(2) . .
C24 C25 C26 130.8(3) . .
C25 C24 C23 125.7(3) . .
C5 C4 C3 125.2(3) . .
N3 C16 C15 113.21(19) . .
C25 C26 C27 132.4(3) . .
C14 C15 C16 113.26(19) . .
C15 C14 C13 114.4(2) . .
N1 C1 C2 122.7(2) . .
N1 C1 C7 113.0(2) . .
C2 C1 C7 124.4(2) . .
N2 C11 C12 113.17(19) . .
C4 C5 C6 130.8(3) . .
N5 Co2 N5 91.66(12) 2_655 .
N5 Co2 N6 82.13(8) 2_655 2_655
N5 Co2 N6 97.53(8) . 2_655
N5 Co2 N6 97.53(8) 2_655 .
N5 Co2 N6 82.13(8) . .
N6 Co2 N6 179.51(13) 2_655 .
N5 Co2 O1 165.58(8) 2_655 .
N5 Co2 O1 102.64(8) . .
N6 Co2 O1 94.04(8) 2_655 .
N6 Co2 O1 86.38(8) . .
N5 Co2 O1 102.65(8) 2_655 2_655
N5 Co2 O1 165.57(8) . 2_655
N6 Co2 O1 86.38(8) 2_655 2_655
N6 Co2 O1 94.04(8) . 2_655
O1 Co2 O1 63.12(11) . 2_655
N5 Co2 N7 134.17(6) 2_655 .
N5 Co2 N7 134.17(6) . .
N6 Co2 N7 90.24(6) 2_655 .
N6 Co2 N7 90.24(6) . .
O1 Co2 N7 31.56(5) . .
O1 Co2 N7 31.56(5) 2_655 .
C41 N5 C56 120.6(2) . 2_655
C41 N5 Co2 116.77(16) . .
C56 N5 Co2 122.31(15) 2_655 .
N5 C41 C42 122.5(2) . .
N5 C41 C47 112.3(2) . .
C42 C41 C47 125.2(2) . .
C45 C46 C47 131.2(3) . .
C47 N6 C51 119.6(2) . .
C47 N6 Co2 115.85(16) . .
C51 N6 Co2 124.54(17) . .
C46 C45 C44 131.1(3) . .
C52 C53 C54 117.5(2) . .
N6 C51 C52 114.4(2) . .
C42 C43 C44 130.1(3) . .
N6 C47 C46 122.7(2) . .
N6 C47 C41 112.6(2) . .
C46 C47 C41 124.6(2) . .
C55 C54 C53 116.1(2) . .
C53 C52 C51 114.0(2) . .
C43 C42 C41 131.8(3) . .
C45 C44 C43 125.7(3) . .
N1 C36 C35 111.9(2) . .
C54 C55 C56 116.1(2) . .
C35 C34 C33 114.6(3) . .
C32 C33 C34 114.5(3) . .
C33 C32 C31 114.2(2) . .
N4 C31 C32 113.7(2) . .
C34 C35 C36 113.2(3) . .
N5 C56 C55 112.16(19) 2_655 .
N7 O1 Co2 93.17(16) . .
O1 N7 O1 110.5(3) 2_655 .
O1 N7 Co2 55.27(14) 2_655 .
O1 N7 Co2 55.27(14) . .

loop_
_geom_bond_atom_site_label_1
_geom_bond_atom_site_label_2
_geom_bond_distance
_geom_bond_site_symmetry_2
Co1 N1 1.968(2) .
Co1 N3 1.971(2) .
Co1 N4 1.973(2) .
Co1 N2 1.978(2) .
N1 C1 1.340(3) .
N1 C36 1.464(3) .
C21 N3 1.331(3) .
C21 C22 1.426(3) .
C21 C27 1.496(4) .
C13 C12 1.519(4) .
C13 C14 1.526(3) .
C23 C24 1.380(5) .
C23 C22 1.382(3) .
C6 C5 1.381(3) .
C6 C7 1.417(3) .
N4 C27 1.330(3) .
N4 C31 1.465(3) .
N3 C16 1.465(3) .
C7 N2 1.330(3) .
C7 C1 1.493(3) .
C12 C11 1.527(3) .
C27 C26 1.414(4) .
N2 C11 1.470(3) .
C3 C2 1.373(4) .
C3 C4 1.389(4) .
C2 C1 1.420(3) .
C25 C24 1.378(5) .
C25 C26 1.397(4) .
C4 C5 1.381(4) .
C16 C15 1.526(3) .
C15 C14 1.522(3) .
Co2 N5 1.881(2) 2_655
Co2 N5 1.882(2) .
Co2 N6 1.9246(18) 2_655
Co2 N6 1.9247(18) .
Co2 O1 2.0027(17) .
Co2 O1 2.0027(17) 2_655
Co2 N7 2.433(3) .
N5 C41 1.336(3) .
N5 C56 1.467(3) 2_655
C41 C42 1.421(4) .
C41 C47 1.483(4) .
C46 C45 1.375(4) .
C46 C47 1.430(3) .
N6 C47 1.321(3) .
N6 C51 1.470(3) .
C45 C44 1.386(5) .
C53 C52 1.524(4) .
C53 C54 1.533(4) .
C51 C52 1.545(4) .
C43 C42 1.380(4) .
C43 C44 1.394(5) .
C54 C55 1.527(4) .
C36 C35 1.537(4) .
C55 C56 1.530(4) .
C34 C35 1.524(5) .
C34 C33 1.533(4) .
C33 C32 1.506(5) .
C32 C31 1.535(5) .
C56 N5 1.467(3) 2_655
O1 N7 1.276(3) .
N7 O1 1.276(3) 2_655
